data_2204379
loop_
_publ_author_name
'Hiroyuki Ishida'

_publ_section_title
;
 1,2,3,4-Tetrahydroquinolinium hydrogen chloranilate
;
_journal_issue 10
_journal_name_full 'Acta Crystallographica Section E'
_journal_page_first o1674
_journal_page_last o1676
_journal_paper_doi 10.1107/S1600536804021531
_journal_volume 60
_journal_year 2004
_chemical_formula_iupac 'C9 H12 N 1+, C6 H Cl2 O4 1-'
_chemical_formula_moiety 'C9 H12 N 1+, C6 H Cl2 O4 1-'
_chemical_formula_sum 'C15 H13 Cl2 N O4'
_chemical_formula_weight 342.16
_space_group_IT_number 15
_symmetry_cell_setting monoclinic
_symmetry_space_group_name_Hall '-C 2yc'
_symmetry_space_group_name_H-M 'C 1 2/c 1'
_atom_sites_solution_hydrogens geom
_atom_sites_solution_primary direct
_atom_sites_solution_secondary difmap
_cell_angle_alpha 90
_cell_angle_beta 108.79(3)
_cell_angle_gamma 90
_cell_formula_units_Z 8
_cell_length_a 25.840(8)
_cell_length_b 7.0633(10)
_cell_length_c 17.107(5)
_cell_measurement_reflns_used 25
_cell_measurement_temperature 298
_cell_measurement_theta_max 12.5
_cell_measurement_theta_min 11.5
_cell_volume 2955.9(14)
_computing_cell_refinement 'MSC/AFC Diffractometer Control Software'
_computing_data_collection
;
MSC/AFC Diffractometer Control Software
(Molecular Structure Corporation, 1990)
;
_computing_data_reduction 'TEXSAN for Windows (Molecular Structure Corporation, 1997-1999)'
_computing_molecular_graphics 'ORTEP-3 (Farrugia, 1997)'
_computing_publication_material 'PLATON (Spek, 2003)'
_computing_structure_refinement 'SHELXL97 (Sheldrick, 1997)'
_computing_structure_solution 'SIR92 (Altomare et al., 1994)'
_diffrn_ambient_temperature 298
_diffrn_measured_fraction_theta_full 0.999
_diffrn_measured_fraction_theta_max 0.999
_diffrn_measurement_device 'Rigaku AFC-5R'
_diffrn_measurement_method \w-2\q
_diffrn_radiation_monochromator graphite
_diffrn_radiation_source 'Rigaku rotating anode'
_diffrn_radiation_type 'Mo K\a'
_diffrn_radiation_wavelength 0.71073
_diffrn_reflns_av_R_equivalents 0.015
_diffrn_reflns_av_sigmaI/netI 0.032
_diffrn_reflns_limit_h_max 33
_diffrn_reflns_limit_h_min -2
_diffrn_reflns_limit_k_max 9
_diffrn_reflns_limit_k_min 0
_diffrn_reflns_limit_l_max 21
_diffrn_reflns_limit_l_min -22
_diffrn_reflns_number 3771
_diffrn_reflns_reduction_process 'Lp corrections applied'
_diffrn_reflns_theta_full 27.50
_diffrn_reflns_theta_max 27.5
_diffrn_reflns_theta_min 1.66
_diffrn_standards_decay_% 0.16
_diffrn_standards_interval_count 97
_diffrn_standards_number 3
_exptl_absorpt_coefficient_mu 0.456
_exptl_absorpt_correction_T_max 0.872
_exptl_absorpt_correction_T_min 0.783
_exptl_absorpt_correction_type psi-scan
_exptl_absorpt_process_details '(North et al., 1968)'
_exptl_crystal_colour brown
_exptl_crystal_density_diffrn 1.538
_exptl_crystal_density_meas ?
_exptl_crystal_description prism
_exptl_crystal_F_000 1408
_exptl_crystal_size_max 0.40
_exptl_crystal_size_mid 0.30
_exptl_crystal_size_min 0.30
_refine_diff_density_max 0.61
_refine_diff_density_min -0.32
_refine_ls_extinction_method none
_refine_ls_goodness_of_fit_ref 1.05
_refine_ls_hydrogen_treatment mixed
_refine_ls_matrix_type full
_refine_ls_number_constraints 0
_refine_ls_number_parameters 211
_refine_ls_number_reflns 3395
_refine_ls_number_restraints 0
_refine_ls_restrained_S_all 1.05
_refine_ls_R_factor_all 0.067
_refine_ls_R_factor_gt 0.042
_refine_ls_shift/su_max 0.001
_refine_ls_shift/su_mean 0.000
_refine_ls_structure_factor_coef Fsqd
_refine_ls_weighting_details 'calc w = 1/[\s^2^(Fo^2^)+(0.067P)^2^+1.1P] where P = (Fo^2^+2Fc^2^)/3'
_refine_ls_weighting_scheme calc
_refine_ls_wR_factor_gt 0.110
_refine_ls_wR_factor_ref 0.121
_reflns_number_gt 2498
_reflns_number_total 3395
_reflns_threshold_expression I>2\s(I)
_cod_data_source_file rz6000.cif
_cod_data_source_block I
_cod_original_sg_symbol_H-M 'C 2/c'
_cod_database_code 2204379
_cod_database_fobs_code 2204379

loop_
_symmetry_equiv_pos_as_xyz
'   +x,   +y,   +z'
'   -x,   +y,1/2-z'
'   -x,   -y,   -z'
'   +x,   -y,1/2+z'
'1/2+x,1/2+y,   +z'
1/2-x,1/2+y,1/2-z
'1/2-x,1/2-y,   -z'
1/2+x,1/2-y,1/2+z

loop_
_atom_site_label
_atom_site_fract_x
_atom_site_fract_y
_atom_site_fract_z
_atom_site_U_iso_or_equiv
_atom_site_adp_type
_atom_site_calc_flag
_atom_site_refinement_flags
_atom_site_occupancy
_atom_site_type_symbol
Cl1 0.34526(2) 0.40579(10) 0.52845(3) 0.04241(17) Uani d . 1 Cl
Cl2 0.58195(2) 0.16961(9) 0.52962(4) 0.04317(17) Uani d . 1 Cl
O1 0.44826(6) 0.3578(2) 0.67302(8) 0.0364(4) Uani d . 1 O
O2 0.38233(6) 0.3434(3) 0.38271(9) 0.0426(4) Uani d . 1 O
O3 0.48340(6) 0.2510(3) 0.38367(9) 0.0466(4) Uani d . 1 O
O4 0.54607(6) 0.2552(3) 0.67284(9) 0.0399(4) Uani d . 1 O
N 0.38474(7) 0.3619(3) 0.22434(11) 0.0335(4) Uani d . 1 N
C1 0.45193(8) 0.3308(3) 0.60226(12) 0.0278(4) Uani d . 1 C
C2 0.40986(8) 0.3482(3) 0.52748(12) 0.0286(4) Uani d . 1 C
C3 0.41800(8) 0.3235(3) 0.45046(12) 0.0299(4) Uani d . 1 C
C4 0.47592(8) 0.2676(3) 0.45027(12) 0.0301(4) Uani d . 1 C
C5 0.51810(8) 0.2407(3) 0.52868(12) 0.0291(4) Uani d . 1 C
C6 0.50741(8) 0.2727(3) 0.59976(12) 0.0282(4) Uani d . 1 C
C7 0.40313(11) 0.1878(4) 0.19134(17) 0.0561(7) Uani d . 1 C
C8 0.36387(13) 0.0326(4) 0.1829(2) 0.0631(8) Uani d . 1 C
C9 0.30810(12) 0.0842(4) 0.12204(18) 0.0564(7) Uani d . 1 C
C10 0.23445(10) 0.3256(4) 0.11574(17) 0.0528(7) Uani d . 1 C
C11 0.21712(11) 0.4965(5) 0.13567(18) 0.0569(7) Uani d . 1 C
C12 0.25393(11) 0.6201(4) 0.18672(18) 0.0504(6) Uani d . 1 C
C13 0.30855(10) 0.5727(3) 0.21646(14) 0.0398(5) Uani d . 1 C
C14 0.32553(8) 0.4019(3) 0.19319(11) 0.0289(4) Uani d . 1 C
C15 0.28928(9) 0.2732(3) 0.14344(13) 0.0371(5) Uani d . 1 C
H1 0.5346(15) 0.280(6) 0.715(3) 0.119(15) Uiso d . 1 H
H2 0.3949(10) 0.352(4) 0.2786(17) 0.042(7) Uiso d . 1 H
H3 0.4019(11) 0.463(4) 0.2127(17) 0.047(7) Uiso d . 1 H
H4 0.4069 0.2153 0.1379 0.084 Uiso calc R 1 H
H5 0.4386 0.1494 0.2283 0.084 Uiso calc R 1 H
H6 0.3775 -0.0804 0.1639 0.095 Uiso calc R 1 H
H7 0.3601 0.0051 0.2364 0.095 Uiso calc R 1 H
H8 0.3104 0.0889 0.0666 0.085 Uiso calc R 1 H
H9 0.2817 -0.0124 0.1232 0.085 Uiso calc R 1 H
H10 0.2088 0.2420 0.0827 0.063 Uiso calc R 1 H
H11 0.1804 0.5292 0.1147 0.068 Uiso calc R 1 H
H12 0.2420 0.7351 0.2011 0.060 Uiso calc R 1 H
H13 0.3337 0.6543 0.2517 0.048 Uiso calc R 1 H

loop_
_atom_site_aniso_label
_atom_site_aniso_U_11
_atom_site_aniso_U_22
_atom_site_aniso_U_33
_atom_site_aniso_U_12
_atom_site_aniso_U_13
_atom_site_aniso_U_23
Cl1 0.0305(3) 0.0643(4) 0.0328(3) 0.0094(3) 0.0107(2) 0.0023(3)
Cl2 0.0335(3) 0.0510(4) 0.0485(3) 0.0073(2) 0.0181(2) 0.0006(3)
O1 0.0361(8) 0.0530(10) 0.0201(7) 0.0039(7) 0.0091(6) 0.0004(6)
O2 0.0382(8) 0.0655(12) 0.0217(7) 0.0041(8) 0.0064(6) 0.0034(7)
O3 0.0468(9) 0.0685(12) 0.0291(8) 0.0033(9) 0.0187(7) -0.0026(8)
O4 0.0306(7) 0.0598(11) 0.0263(7) 0.0051(7) 0.0049(6) -0.0004(7)
N 0.0331(9) 0.0424(11) 0.0260(9) -0.0040(8) 0.0107(7) -0.0005(8)
C1 0.0296(10) 0.0298(10) 0.0240(9) -0.0009(8) 0.0087(7) 0.0003(8)
C2 0.0270(9) 0.0342(11) 0.0250(9) 0.0020(8) 0.0089(7) 0.0011(8)
C3 0.0329(10) 0.0321(11) 0.0235(9) -0.0006(8) 0.0075(8) 0.0015(8)
C4 0.0368(10) 0.0302(11) 0.0254(9) -0.0032(9) 0.0128(8) -0.0014(8)
C5 0.0276(9) 0.0315(11) 0.0302(10) 0.0008(8) 0.0121(8) -0.0011(8)
C6 0.0271(9) 0.0301(11) 0.0252(9) -0.0007(8) 0.0052(7) 0.0008(8)
C7 0.0477(14) 0.071(2) 0.0480(14) 0.0142(14) 0.0134(12) -0.0147(14)
C8 0.0734(19) 0.0473(16) 0.0633(18) 0.0149(15) 0.0146(15) -0.0065(14)
C9 0.0631(17) 0.0401(14) 0.0548(15) -0.0010(13) 0.0032(13) -0.0108(12)
C10 0.0393(13) 0.0545(16) 0.0522(15) -0.0079(12) -0.0024(11) -0.0015(13)
C11 0.0385(13) 0.0636(19) 0.0623(17) 0.0068(13) 0.0073(12) 0.0069(15)
C12 0.0552(15) 0.0436(14) 0.0589(15) 0.0092(12) 0.0274(13) 0.0019(13)
C13 0.0452(12) 0.0370(13) 0.0391(12) -0.0056(10) 0.0162(10) -0.0053(10)
C14 0.0310(10) 0.0345(11) 0.0223(9) -0.0018(8) 0.0103(7) 0.0016(8)
C15 0.0402(11) 0.0370(12) 0.0309(10) -0.0049(10) 0.0070(9) 0.0009(9)

loop_
_atom_type_symbol
_atom_type_description
_atom_type_scat_dispersion_real
_atom_type_scat_dispersion_imag
_atom_type_scat_source
C C 0.0033 0.0016 'International Tables Vol C Tables 4.2.6.8 and 6.1.1.4'
H H 0.0000 0.0000 'International Tables Vol C Tables 4.2.6.8 and 6.1.1.4'
N N 0.0061 0.0033 'International Tables Vol C Tables 4.2.6.8 and 6.1.1.4'
O O 0.0106 0.0060 'International Tables Vol C Tables 4.2.6.8 and 6.1.1.4'
Cl Cl 0.1484 0.1585 'International Tables Vol C Tables 4.2.6.8 and 6.1.1.4'

loop_
_geom_angle_atom_site_label_1
_geom_angle_atom_site_label_2
_geom_angle_atom_site_label_3
_geom_angle
C6 O4 H1 114(3)
C14 N C7 116.10(18)
C14 N H2 108.6(16)
C7 N H2 107.9(17)
C14 N H3 107.3(17)
C7 N H3 109.3(17)
H2 N H3 107(2)
O1 C1 C2 126.28(18)
O1 C1 C6 115.86(17)
C2 C1 C6 117.86(17)
C1 C2 C3 122.69(18)
C1 C2 Cl1 118.97(15)
C3 C2 Cl1 118.33(15)
O2 C3 C2 124.88(19)
O2 C3 C4 117.18(17)
C2 C3 C4 117.94(16)
O3 C4 C5 123.76(19)
O3 C4 C3 118.02(18)
C5 C4 C3 118.21(16)
C6 C5 C4 120.19(18)
C6 C5 Cl2 120.97(16)
C4 C5 Cl2 118.84(14)
O4 C6 C5 121.40(18)
O4 C6 C1 115.61(17)
C5 C6 C1 122.99(17)
C8 C7 N 111.0(2)
C8 C7 H4 109.4
N C7 H4 109.4
C8 C7 H5 109.4
N C7 H5 109.4
H4 C7 H5 108.0
C7 C8 C9 111.0(3)
C7 C8 H6 109.4
C9 C8 H6 109.4
C7 C8 H7 109.4
C9 C8 H7 109.4
H6 C8 H7 108.0
C15 C9 C8 110.7(2)
C15 C9 H8 109.5
C8 C9 H8 109.5
C15 C9 H9 109.5
C8 C9 H9 109.5
H8 C9 H9 108.1
C11 C10 C15 121.9(2)
C11 C10 H10 119.0
C15 C10 H10 119.0
C10 C11 C12 120.2(2)
C10 C11 H11 119.9
C12 C11 H11 119.9
C11 C12 C13 119.8(2)
C11 C12 H12 120.1
C13 C12 H12 120.1
C12 C13 C14 119.1(2)
C12 C13 H13 120.4
C14 C13 H13 120.4
C15 C14 C13 122.3(2)
C15 C14 N 120.94(19)
C13 C14 N 116.74(19)
C14 C15 C10 116.6(2)
C14 C15 C9 121.6(2)
C10 C15 C9 121.8(2)

loop_
_geom_bond_atom_site_label_1
_geom_bond_atom_site_label_2
_geom_bond_distance
Cl1 C2 1.723(2)
Cl2 C5 1.720(2)
O1 C1 1.259(2)
O2 C3 1.235(2)
O3 C4 1.221(2)
O4 C6 1.331(2)
O4 H1 0.88(4)
N C14 1.476(3)
N C7 1.493(3)
N H2 0.88(3)
N H3 0.89(3)
C1 C2 1.392(3)
C1 C6 1.505(3)
C2 C3 1.411(3)
C3 C4 1.549(3)
C4 C5 1.443(3)
C5 C6 1.350(3)
C7 C8 1.469(4)
C8 C9 1.525(4)
C9 C15 1.506(4)
C10 C11 1.368(4)
C10 C15 1.391(3)
C11 C12 1.376(4)
C12 C13 1.378(4)
C13 C14 1.385(3)
C14 C15 1.383(3)
C7 H4 0.97
C7 H5 0.97
C8 H6 0.97
C8 H7 0.97
C9 H8 0.97
C9 H9 0.97
C10 H10 0.93
C11 H11 0.93
C12 H12 0.93
C13 H13 0.93

loop_
_geom_contact_atom_site_label_1
_geom_contact_atom_site_label_2
_geom_contact_distance
_geom_contact_site_symmetry_2
_geom_contact_publ_flag
O1 O4 2.693(2) 2_656 no
O1 N 2.883(3) 4_565 no
O1 O1 3.090(2) 2_656 no
O2 N 2.733(2) . no
O2 C14 3.126(3) . no
O2 C13 3.295(3) . no
O3 N 3.173(3) . no
O3 C7 3.306(3) . no
O3 C1 3.364(3) 3_666 no
O3 C6 3.378(3) 3_666 no
C3 C5 3.457(3) 3_666 no
C4 C6 3.420(3) 3_666 no
C4 C5 3.490(3) 3_666 no
C5 C5 3.579(3) 3_656 no

loop_
_geom_hbond_atom_site_label_D
_geom_hbond_atom_site_label_H
_geom_hbond_atom_site_label_A
_geom_hbond_site_symmetry_A
_geom_hbond_distance_DH
_geom_hbond_distance_HA
_geom_hbond_distance_DA
_geom_hbond_angle_DHA
_geom_hbond_publ_flag
O4 H1 O1 . 0.88(5) 2.18(4) 2.630(2) 111(4) yes
O4 H1 O1 2_656 0.88(5) 1.90(5) 2.693(2) 148(4) yes
N H2 O2 . 0.88(3) 1.91(3) 2.733(2) 154(3) yes
N H2 O3 . 0.88(3) 2.51(3) 3.173(3) 132(2) yes
N H3 O1 4_564 0.90(3) 2.01(3) 2.883(3) 166(3) yes

loop_
_geom_torsion_atom_site_label_1
_geom_torsion_atom_site_label_2
_geom_torsion_atom_site_label_3
_geom_torsion_atom_site_label_4
_geom_torsion
O1 C1 C2 C3 177.1(2)
C6 C1 C2 C3 -3.4(3)
O1 C1 C2 Cl1 -1.9(3)
C6 C1 C2 Cl1 177.59(15)
C1 C2 C3 O2 -177.6(2)
Cl1 C2 C3 O2 1.4(3)
C1 C2 C3 C4 2.3(3)
Cl1 C2 C3 C4 -178.72(15)
O2 C3 C4 O3 1.8(3)
C2 C3 C4 O3 -178.1(2)
O2 C3 C4 C5 -179.1(2)
C2 C3 C4 C5 1.0(3)
O3 C4 C5 C6 176.0(2)
C3 C4 C5 C6 -3.1(3)
O3 C4 C5 Cl2 -3.4(3)
C3 C4 C5 Cl2 177.50(15)
C4 C5 C6 O4 -177.7(2)
Cl2 C5 C6 O4 1.7(3)
C4 C5 C6 C1 2.0(3)
Cl2 C5 C6 C1 -178.58(16)
O1 C1 C6 O4 0.6(3)
C2 C1 C6 O4 -179.01(19)
O1 C1 C6 C5 -179.2(2)
C2 C1 C6 C5 1.2(3)
C14 N C7 C8 -38.9(3)
N C7 C8 C9 61.7(3)
C7 C8 C9 C15 -51.3(3)
C15 C10 C11 C12 -2.2(4)
C10 C11 C12 C13 1.3(4)
C11 C12 C13 C14 1.0(4)
C12 C13 C14 C15 -2.5(3)
C12 C13 C14 N 177.7(2)
C7 N C14 C15 6.7(3)
C7 N C14 C13 -173.5(2)
C13 C14 C15 C10 1.6(3)
N C14 C15 C10 -178.6(2)
C13 C14 C15 C9 -177.1(2)
N C14 C15 C9 2.7(3)
C11 C10 C15 C14 0.8(4)
C11 C10 C15 C9 179.4(3)
C8 C9 C15 C14 19.3(4)
C8 C9 C15 C10 -159.3(3)

loop_
_cod_related_entry_id
_cod_related_entry_database
_cod_related_entry_code
1 ChemSpider 30654766
